data_2227149
loop_
_publ_author_name
'Yuan, Mao-Sen'
'Li, Zhi-peng'
'Wang, Qi'

_publ_section_title
;
 2-Chloro-<i>N</i>-isopropyl-<i>N</i>-phenylacetamide
;
_journal_coeditor_code ZS2048
_journal_issue 8
_journal_name_full 'Acta Crystallographica Section E'
_journal_page_first o2017
_journal_paper_doi 10.1107/S1600536810027157
_journal_volume 66
_journal_year 2010
_chemical_formula_iupac 'C11 H14 Cl N O'
_chemical_formula_moiety 'C11 H14 Cl N O'
_chemical_formula_sum 'C11 H14 Cl N O'
_chemical_formula_weight 211.68
_chemical_name_common propachlor
_chemical_name_systematic
;
2-Chloro-<i>N</i>-isopropyl-<i>N</i>-phenylacetamide
;
_space_group_IT_number 14
_symmetry_cell_setting monoclinic
_symmetry_space_group_name_Hall '-P 2yn'
_symmetry_space_group_name_H-M 'P 1 21/n 1'
_atom_sites_solution_hydrogens geom
_atom_sites_solution_primary direct
_atom_sites_solution_secondary difmap
_audit_creation_method SHELXL97
_cell_angle_alpha 90.00
_cell_angle_beta 98.9630(10)
_cell_angle_gamma 90.00
_cell_formula_units_Z 4
_cell_length_a 11.9190(11)
_cell_length_b 7.8042(8)
_cell_length_c 12.3789(13)
_cell_measurement_reflns_used 2899
_cell_measurement_temperature 298(2)
_cell_measurement_theta_max 25.02
_cell_measurement_theta_min 2.21
_cell_volume 1137.4(2)
_computing_cell_refinement '<i>SAINT</i> (Bruker, 1997)'
_computing_data_collection '<i>SMART</i> (Bruker, 1997)'
_computing_data_reduction '<i>SAINT</i> (Bruker, 1997)'
_computing_molecular_graphics '<i>SHELXTL</i> (Sheldrick, 2008)'
_computing_publication_material '<i>SHELXTL</i> (Sheldrick, 2008)'
_computing_structure_refinement '<i>SHELXL97</i> (Sheldrick, 2008)'
_computing_structure_solution '<i>SHELXS97</i> (Sheldrick, 2008)'
_diffrn_ambient_temperature 298(2)
_diffrn_measured_fraction_theta_full 0.998
_diffrn_measured_fraction_theta_max 0.998
_diffrn_measurement_device_type 'Bruker APEXII CCD'
_diffrn_measurement_method '\f and \w scans'
_diffrn_radiation_monochromator graphite
_diffrn_radiation_source 'fine-focus sealed tube'
_diffrn_radiation_type MoK\a
_diffrn_radiation_wavelength 0.71073
_diffrn_reflns_av_R_equivalents 0.0252
_diffrn_reflns_av_sigmaI/netI 0.0282
_diffrn_reflns_limit_h_max 12
_diffrn_reflns_limit_h_min -14
_diffrn_reflns_limit_k_max 8
_diffrn_reflns_limit_k_min -9
_diffrn_reflns_limit_l_max 14
_diffrn_reflns_limit_l_min -14
_diffrn_reflns_number 5426
_diffrn_reflns_theta_full 25.02
_diffrn_reflns_theta_max 25.02
_diffrn_reflns_theta_min 2.21
_diffrn_standards_number 0
_exptl_absorpt_coefficient_mu 0.304
_exptl_absorpt_correction_T_max 0.8777
_exptl_absorpt_correction_T_min 0.8702
_exptl_absorpt_correction_type multi-scan
_exptl_absorpt_process_details '(<i>SADABS</i>; Bruker, 2005)'
_exptl_crystal_colour colorless
_exptl_crystal_density_diffrn 1.236
_exptl_crystal_density_method 'not measured'
_exptl_crystal_description block
_exptl_crystal_F_000 448
_exptl_crystal_size_max 0.47
_exptl_crystal_size_mid 0.45
_exptl_crystal_size_min 0.44
_refine_diff_density_max 0.211
_refine_diff_density_min -0.186
_refine_ls_extinction_coef 0.079(5)
_refine_ls_extinction_expression Fc^*^=kFc[1+0.001xFc^2^\l^3^/sin(2\q)]^-1/4^
_refine_ls_extinction_method '<i>SHELXL97</i> (Sheldrick, 2008)'
_refine_ls_goodness_of_fit_ref 1.030
_refine_ls_hydrogen_treatment constr
_refine_ls_matrix_type full
_refine_ls_number_parameters 130
_refine_ls_number_reflns 2004
_refine_ls_number_restraints 0
_refine_ls_restrained_S_all 1.030
_refine_ls_R_factor_all 0.0544
_refine_ls_R_factor_gt 0.0377
_refine_ls_shift/su_max 0.000
_refine_ls_shift/su_mean 0.000
_refine_ls_structure_factor_coef Fsqd
_refine_ls_weighting_details 'calc w=1/[\s^2^(Fo^2^)+(0.0469P)^2^+0.4408P] where P=(Fo^2^+2Fc^2^)/3'
_refine_ls_weighting_scheme calc
_refine_ls_wR_factor_gt 0.0955
_refine_ls_wR_factor_ref 0.1109
_reflns_number_gt 1501
_reflns_number_total 2004
_reflns_threshold_expression I>2\s(I)
_cod_data_source_file zs2048.cif
_cod_data_source_block I
_cod_original_sg_symbol_H-M 'P 21/n '
_cod_database_code 2227149
_cod_database_fobs_code 2227149

loop_
_symmetry_equiv_pos_as_xyz
'x, y, z'
'-x+1/2, y+1/2, -z+1/2'
'-x, -y, -z'
'x-1/2, -y-1/2, z-1/2'

loop_
_atom_site_type_symbol
_atom_site_label
_atom_site_fract_x
_atom_site_fract_y
_atom_site_fract_z
_atom_site_U_iso_or_equiv
_atom_site_adp_type
_atom_site_calc_flag
_atom_site_refinement_flags
_atom_site_occupancy
_atom_site_disorder_assembly
_atom_site_disorder_group
Cl Cl1 0.57852(5) 0.22476(9) 0.44873(5) 0.0711(3) Uani d . 1 . .
N N1 0.25393(14) 0.3526(2) 0.40187(13) 0.0483(4) Uani d . 1 . .
O O1 0.40481(14) 0.4455(2) 0.32694(12) 0.0662(5) Uani d . 1 . .
C C1 0.36637(17) 0.3629(3) 0.39670(16) 0.0475(5) Uani d . 1 . .
C C2 0.44299(18) 0.2648(3) 0.48500(18) 0.0543(6) Uani d . 1 . .
H H2A 0.4074 0.1566 0.4980 0.065 Uiso calc R 1 . .
H H2B 0.4520 0.3301 0.5525 0.065 Uiso calc R 1 . .
C C3 0.21346(16) 0.2664(3) 0.49159(15) 0.0438(5) Uani d . 1 . .
C C4 0.17401(18) 0.0998(3) 0.47994(18) 0.0548(6) Uani d . 1 . .
H H4 0.1734 0.0423 0.4140 0.066 Uiso calc R 1 . .
C C5 0.1354(2) 0.0186(3) 0.5666(2) 0.0674(7) Uani d . 1 . .
H H5 0.1097 -0.0939 0.5592 0.081 Uiso calc R 1 . .
C C6 0.1349(2) 0.1042(4) 0.6635(2) 0.0691(7) Uani d . 1 . .
H H6 0.1073 0.0504 0.7211 0.083 Uiso calc R 1 . .
C C7 0.1751(2) 0.2691(4) 0.67528(19) 0.0701(7) Uani d . 1 . .
H H7 0.1757 0.3260 0.7414 0.084 Uiso calc R 1 . .
C C8 0.21471(19) 0.3513(3) 0.58983(17) 0.0586(6) Uani d . 1 . .
H H8 0.2420 0.4629 0.5983 0.070 Uiso calc R 1 . .
C C9 0.1714(2) 0.4559(3) 0.32459(18) 0.0641(7) Uani d . 1 . .
H H9 0.2083 0.4850 0.2615 0.077 Uiso calc R 1 . .
C C10 0.1415(3) 0.6210(3) 0.3759(3) 0.0939(10) Uani d . 1 . .
H H10A 0.1033 0.5964 0.4368 0.141 Uiso calc R 1 . .
H H10B 0.0926 0.6875 0.3228 0.141 Uiso calc R 1 . .
H H10C 0.2097 0.6845 0.4006 0.141 Uiso calc R 1 . .
C C11 0.0654(3) 0.3538(4) 0.2827(3) 0.1013(11) Uani d . 1 . .
H H11A 0.0865 0.2471 0.2530 0.152 Uiso calc R 1 . .
H H11B 0.0186 0.4179 0.2267 0.152 Uiso calc R 1 . .
H H11C 0.0240 0.3318 0.3418 0.152 Uiso calc R 1 . .

loop_
_atom_site_aniso_label
_atom_site_aniso_U_11
_atom_site_aniso_U_22
_atom_site_aniso_U_33
_atom_site_aniso_U_12
_atom_site_aniso_U_13
_atom_site_aniso_U_23
Cl1 0.0516(4) 0.0819(5) 0.0834(5) 0.0023(3) 0.0212(3) -0.0015(3)
N1 0.0526(10) 0.0511(10) 0.0426(9) 0.0058(8) 0.0115(7) 0.0076(8)
O1 0.0760(11) 0.0647(11) 0.0635(9) -0.0032(8) 0.0288(8) 0.0168(8)
C1 0.0592(13) 0.0403(11) 0.0455(11) -0.0013(9) 0.0157(10) -0.0021(9)
C2 0.0477(12) 0.0591(14) 0.0588(13) 0.0012(10) 0.0167(10) 0.0089(11)
C3 0.0410(10) 0.0493(12) 0.0420(10) 0.0039(9) 0.0091(8) 0.0049(9)
C4 0.0519(12) 0.0549(14) 0.0582(13) -0.0021(10) 0.0106(10) -0.0024(11)
C5 0.0572(14) 0.0606(15) 0.0859(17) -0.0076(11) 0.0157(12) 0.0164(14)
C6 0.0581(14) 0.090(2) 0.0622(15) -0.0004(13) 0.0178(11) 0.0268(15)
C7 0.0761(17) 0.091(2) 0.0456(13) -0.0016(14) 0.0178(12) 0.0005(13)
C8 0.0685(14) 0.0576(14) 0.0514(12) -0.0041(11) 0.0150(10) -0.0015(11)
C9 0.0692(15) 0.0715(17) 0.0521(12) 0.0177(12) 0.0110(11) 0.0201(12)
C10 0.095(2) 0.0512(16) 0.122(2) 0.0114(15) -0.0266(18) 0.0041(16)
C11 0.112(2) 0.078(2) 0.094(2) 0.0226(18) -0.0480(18) -0.0207(17)

loop_
_atom_type_symbol
_atom_type_description
_atom_type_scat_dispersion_real
_atom_type_scat_dispersion_imag
_atom_type_scat_source
C C 0.0033 0.0016 'International Tables Vol C Tables 4.2.6.8 and 6.1.1.4'
H H 0.0000 0.0000 'International Tables Vol C Tables 4.2.6.8 and 6.1.1.4'
O O 0.0106 0.0060 'International Tables Vol C Tables 4.2.6.8 and 6.1.1.4'
N N 0.0061 0.0033 'International Tables Vol C Tables 4.2.6.8 and 6.1.1.4'
Cl Cl 0.1484 0.1585 'International Tables Vol C Tables 4.2.6.8 and 6.1.1.4'

loop_
_geom_angle_atom_site_label_1
_geom_angle_atom_site_label_2
_geom_angle_atom_site_label_3
_geom_angle_site_symmetry_1
_geom_angle_site_symmetry_3
_geom_angle
_geom_angle_publ_flag
C1 N1 C3 . . 121.03(16) ?
C1 N1 C9 . . 119.66(17) ?
C3 N1 C9 . . 118.53(16) ?
O1 C1 N1 . . 123.2(2) ?
O1 C1 C2 . . 121.67(19) ?
N1 C1 C2 . . 115.15(16) ?
C1 C2 Cl1 . . 112.14(14) ?
C1 C2 H2A . . 109.2 ?
Cl1 C2 H2A . . 109.2 ?
C1 C2 H2B . . 109.2 ?
Cl1 C2 H2B . . 109.2 ?
H2A C2 H2B . . 107.9 ?
C4 C3 C8 . . 119.95(19) ?
C4 C3 N1 . . 120.46(18) ?
C8 C3 N1 . . 119.59(19) ?
C3 C4 C5 . . 119.9(2) ?
C3 C4 H4 . . 120.1 ?
C5 C4 H4 . . 120.1 ?
C6 C5 C4 . . 120.1(2) ?
C6 C5 H5 . . 119.9 ?
C4 C5 H5 . . 119.9 ?
C5 C6 C7 . . 120.0(2) ?
C5 C6 H6 . . 120.0 ?
C7 C6 H6 . . 120.0 ?
C6 C7 C8 . . 120.6(2) ?
C6 C7 H7 . . 119.7 ?
C8 C7 H7 . . 119.7 ?
C7 C8 C3 . . 119.5(2) ?
C7 C8 H8 . . 120.2 ?
C3 C8 H8 . . 120.2 ?
N1 C9 C10 . . 111.53(19) ?
N1 C9 C11 . . 111.5(2) ?
C10 C9 C11 . . 110.8(2) ?
N1 C9 H9 . . 107.6 ?
C10 C9 H9 . . 107.6 ?
C11 C9 H9 . . 107.6 ?
C9 C10 H10A . . 109.5 ?
C9 C10 H10B . . 109.5 ?
H10A C10 H10B . . 109.5 ?
C9 C10 H10C . . 109.5 ?
H10A C10 H10C . . 109.5 ?
H10B C10 H10C . . 109.5 ?
C9 C11 H11A . . 109.5 ?
C9 C11 H11B . . 109.5 ?
H11A C11 H11B . . 109.5 ?
C9 C11 H11C . . 109.5 ?
H11A C11 H11C . . 109.5 ?
H11B C11 H11C . . 109.5 ?

loop_
_geom_bond_atom_site_label_1
_geom_bond_atom_site_label_2
_geom_bond_site_symmetry_2
_geom_bond_distance
_geom_bond_publ_flag
Cl1 C2 . 1.771(2) ?
N1 C1 . 1.354(3) ?
N1 C3 . 1.444(2) ?
N1 C9 . 1.496(3) ?
O1 C1 . 1.222(2) ?
C1 C2 . 1.518(3) ?
C2 H2A . 0.9700 ?
C2 H2B . 0.9700 ?
C3 C4 . 1.383(3) ?
C3 C8 . 1.383(3) ?
C4 C5 . 1.385(3) ?
C4 H4 . 0.9300 ?
C5 C6 . 1.373(4) ?
C5 H5 . 0.9300 ?
C6 C7 . 1.374(4) ?
C6 H6 . 0.9300 ?
C7 C8 . 1.381(3) ?
C7 H7 . 0.9300 ?
C8 H8 . 0.9300 ?
C9 C10 . 1.503(4) ?
C9 C11 . 1.515(4) ?
C9 H9 . 0.9800 ?
C10 H10A . 0.9600 ?
C10 H10B . 0.9600 ?
C10 H10C . 0.9600 ?
C11 H11A . 0.9600 ?
C11 H11B . 0.9600 ?
C11 H11C . 0.9600 ?

loop_
_geom_torsion_atom_site_label_1
_geom_torsion_atom_site_label_2
_geom_torsion_atom_site_label_3
_geom_torsion_atom_site_label_4
_geom_torsion_site_symmetry_1
_geom_torsion_site_symmetry_2
_geom_torsion_site_symmetry_3
_geom_torsion_site_symmetry_4
_geom_torsion
_geom_torsion_publ_flag
C3 N1 C1 O1 . . . . -174.27(19) ?
C9 N1 C1 O1 . . . . -4.6(3) ?
C3 N1 C1 C2 . . . . 5.3(3) ?
C9 N1 C1 C2 . . . . 174.98(19) ?
O1 C1 C2 Cl1 . . . . -20.0(3) ?
N1 C1 C2 Cl1 . . . . 160.48(15) ?
C1 N1 C3 C4 . . . . -98.8(2) ?
C9 N1 C3 C4 . . . . 91.4(2) ?
C1 N1 C3 C8 . . . . 81.0(3) ?
C9 N1 C3 C8 . . . . -88.8(2) ?
C8 C3 C4 C5 . . . . 0.3(3) ?
N1 C3 C4 C5 . . . . -179.95(19) ?
C3 C4 C5 C6 . . . . 0.8(3) ?
C4 C5 C6 C7 . . . . -1.5(4) ?
C5 C6 C7 C8 . . . . 1.0(4) ?
C6 C7 C8 C3 . . . . 0.1(4) ?
C4 C3 C8 C7 . . . . -0.8(3) ?
N1 C3 C8 C7 . . . . 179.5(2) ?
C1 N1 C9 C10 . . . . -96.3(2) ?
C3 N1 C9 C10 . . . . 73.7(3) ?
C1 N1 C9 C11 . . . . 139.2(2) ?
C3 N1 C9 C11 . . . . -50.8(3) ?

loop_
_cod_related_entry_id
_cod_related_entry_database
_cod_related_entry_code
1 ChemSpider 4762
